data_4509991
loop_
_publ_author_name
'Yue, Cheng-Yang'
'Lei, Xiao-Wu'
'Ma, Yun-Xiang'
'Sheng, Ning'
'Yang, Ya-Dong'
'Liu, Guo-Dong'
'Zhai, Xiu-Rong'

_publ_section_title
;
 [TM(en)3][SnSb4S9] (TM = Ni, Co): 3D Chiral Framework of Mixed Main-Group
 Metals and [Mn(dien)2]2Sb4S9: 1D Chains with Mixed-Valent Sb Centers
;
_journal_issue 1
_journal_name_full 'Crystal Growth &amp; Design'
_journal_page_first 101
_journal_paper_doi 10.1021/cg401208p
_journal_volume 14
_journal_year 2014
_chemical_formula_sum 'C6 H24 Co N6 S9 Sb4 Sn'
_chemical_formula_weight 1133.47
_chemical_name_systematic
; 
 ? 
;
_space_group_IT_number 154
_symmetry_cell_setting trigonal
_symmetry_space_group_name_Hall 'P 32 2"'
_symmetry_space_group_name_H-M 'P 32 2 1'
_atom_sites_solution_hydrogens geom
_atom_sites_solution_primary direct
_atom_sites_solution_secondary difmap
_audit_creation_method SHELXL-97
_cell_angle_alpha 90.00
_cell_angle_beta 90.00
_cell_angle_gamma 120.00
_cell_formula_units_Z 3
_cell_length_a 14.4431(10)
_cell_length_b 14.4431(10)
_cell_length_c 11.3790(17)
_cell_measurement_temperature 296(2)
_cell_volume 2055.7(4)
_computing_cell_refinement 'APEX2 Software Suite (Bruker,2005)'
_computing_data_collection 'APEX2 Software Suite (Bruker,2005)'
_computing_data_reduction 'APEX2 Software Suite (Bruker,2005)'
_computing_structure_refinement 'SHELXL-97 (Sheldrick, 2008)'
_computing_structure_solution 'SHELXS-97 (Sheldrick, 2008)'
_diffrn_ambient_temperature 296(2)
_diffrn_measured_fraction_theta_full 0.997
_diffrn_measured_fraction_theta_max 0.997
_diffrn_measurement_device_type 'Bruker SMART CCD area detector'
_diffrn_measurement_method omega-scan
_diffrn_radiation_monochromator graphite
_diffrn_radiation_source 'fine-focus sealed tube'
_diffrn_radiation_type MoK\a
_diffrn_radiation_wavelength 0.71073
_diffrn_reflns_av_R_equivalents 0.0460
_diffrn_reflns_av_sigmaI/netI 0.0291
_diffrn_reflns_limit_h_max 18
_diffrn_reflns_limit_h_min -18
_diffrn_reflns_limit_k_max 18
_diffrn_reflns_limit_k_min -18
_diffrn_reflns_limit_l_max 14
_diffrn_reflns_limit_l_min -14
_diffrn_reflns_number 24045
_diffrn_reflns_theta_full 27.55
_diffrn_reflns_theta_max 27.55
_diffrn_reflns_theta_min 3.26
_exptl_absorpt_coefficient_mu 6.069
_exptl_absorpt_correction_T_max 0.5820
_exptl_absorpt_correction_T_min 0.5059
_exptl_absorpt_correction_type multi-scan
_exptl_crystal_colour red
_exptl_crystal_density_diffrn 2.747
_exptl_crystal_density_method 'not measured'
_exptl_crystal_description block
_exptl_crystal_F_000 1581
_exptl_crystal_size_max 0.13
_exptl_crystal_size_mid 0.10
_exptl_crystal_size_min 0.10
_refine_diff_density_max 1.112
_refine_diff_density_min -0.387
_refine_diff_density_rms 0.093
_refine_ls_abs_structure_details 'Flack H D (1983), Acta Cryst. A39, 876-881'
_refine_ls_abs_structure_Flack 0.01(2)
_refine_ls_extinction_coef ,
_refine_ls_extinction_method SHELXL
_refine_ls_goodness_of_fit_ref 1.033
_refine_ls_hydrogen_treatment constr
_refine_ls_matrix_type full
_refine_ls_number_parameters 124
_refine_ls_number_reflns 3151
_refine_ls_number_restraints 0
_refine_ls_restrained_S_all 1.033
_refine_ls_R_factor_all 0.0265
_refine_ls_R_factor_gt 0.0212
_refine_ls_shift/su_max 0.001
_refine_ls_shift/su_mean 0.000
_refine_ls_structure_factor_coef Fsqd
_refine_ls_weighting_details 'calc w=1/[\s^2^(Fo^2^)+(0.0120P)^2^+0.6332P] where P=(Fo^2^+2Fc^2^)/3'
_refine_ls_weighting_scheme calc
_refine_ls_wR_factor_gt 0.0353
_refine_ls_wR_factor_ref 0.0367
_reflns_number_gt 2892
_reflns_number_total 3151
_reflns_threshold_expression >2sigma(I)
_cod_data_source_file cg401208p_si_002.cif
_cod_data_source_block C6N6H24CoSnSb4S9
_cod_original_sg_symbol_H-M P3221
_cod_database_code 4509991

loop_
_symmetry_equiv_pos_as_xyz
'x, y, z'
'-y, x-y, z+2/3'
'-x+y, -x, z+1/3'
'y, x, -z'
'x-y, -y, -z+1/3'
'-x, -x+y, -z+2/3'

loop_
_atom_site_label
_atom_site_type_symbol
_atom_site_fract_x
_atom_site_fract_y
_atom_site_fract_z
_atom_site_U_iso_or_equiv
_atom_site_adp_type
_atom_site_occupancy
_atom_site_symmetry_multiplicity
_atom_site_calc_flag
_atom_site_refinement_flags
C1 C 0.8570(5) 0.9888(5) 0.2293(5) 0.0655(17) Uani 1 1 d .
H1 H 0.8994 1.0551 0.2720 0.079 Uiso 1 1 calc .
H2 H 0.8848 0.9418 0.2476 0.079 Uiso 1 1 calc .
C2 C 0.4606(4) 0.7985(4) 0.2306(4) 0.0374(12) Uani 1 1 d .
H3 H 0.3877 0.7630 0.2595 0.045 Uiso 1 1 calc .
H4 H 0.4953 0.7605 0.2603 0.045 Uiso 1 1 calc .
C3 C 0.4608(4) 0.7978(4) 0.0995(4) 0.0380(12) Uani 1 1 d .
H5 H 0.4266 0.7248 0.0709 0.046 Uiso 1 1 calc .
H6 H 0.4214 0.8310 0.0698 0.046 Uiso 1 1 calc .
N1 N 0.7462(3) 0.9392(3) 0.2688(3) 0.0413(10) Uani 1 1 d .
H7 H 0.7444 0.9537 0.3454 0.050 Uiso 1 1 calc .
H8 H 0.7143 0.8679 0.2602 0.050 Uiso 1 1 calc .
N2 N 0.5188(3) 0.9113(3) 0.2715(3) 0.0383(10) Uani 1 1 d .
H9 H 0.5367 0.9138 0.3477 0.046 Uiso 1 1 calc .
H10 H 0.4766 0.9404 0.2645 0.046 Uiso 1 1 calc .
N3 N 0.5724(3) 0.8573(3) 0.0583(3) 0.0380(10) Uani 1 1 d .
H11 H 0.5743 0.8762 -0.0174 0.046 Uiso 1 1 calc .
H12 H 0.6024 0.8158 0.0636 0.046 Uiso 1 1 calc .
Co1 Co 0.66107(6) 1.0000 0.1667 0.02603(19) Uani 1 2 d S
Sn1 Sn 0.0000 0.62627(3) 0.3333 0.02383(9) Uani 1 2 d S
S5 S 0.0000 0.28586(10) 0.3333 0.0298(3) Uani 1 2 d S
S1 S 0.08037(9) 0.54592(9) 0.46427(9) 0.0289(2) Uani 1 1 d .
S2 S 0.08644(9) 0.80583(9) 0.46041(9) 0.0299(2) Uani 1 1 d .
S3 S 0.16951(10) 0.73296(9) 0.21249(10) 0.0347(3) Uani 1 1 d .
Sb1 Sb 0.16200(2) 0.88894(2) 0.27488(3) 0.03141(8) Uani 1 1 d .
S4 S 0.01323(9) 0.34667(9) 0.65543(9) 0.0298(2) Uani 1 1 d .
Sb2 Sb -0.07076(2) 0.36395(2) 0.47549(2) 0.02638(7) Uani 1 1 d .

loop_
_atom_site_aniso_label
_atom_site_aniso_U_11
_atom_site_aniso_U_22
_atom_site_aniso_U_33
_atom_site_aniso_U_23
_atom_site_aniso_U_13
_atom_site_aniso_U_12
C1 0.052(4) 0.061(4) 0.089(4) 0.012(4) -0.018(3) 0.032(3)
C2 0.031(3) 0.033(3) 0.042(3) 0.008(2) 0.008(2) 0.012(2)
C3 0.034(3) 0.033(3) 0.042(3) -0.004(2) -0.006(2) 0.013(2)
N1 0.049(3) 0.042(2) 0.038(2) 0.0003(19) -0.0025(19) 0.026(2)
N2 0.042(2) 0.048(3) 0.028(2) 0.0045(18) 0.0062(18) 0.025(2)
N3 0.038(2) 0.040(2) 0.035(2) -0.0046(18) 0.0005(18) 0.019(2)
Co1 0.0282(3) 0.0282(5) 0.0217(4) -0.0005(3) -0.00024(17) 0.0141(2)
Sn1 0.0262(2) 0.02387(16) 0.0222(2) 0.00039(8) 0.00079(17) 0.01309(11)
S5 0.0411(9) 0.0267(6) 0.0263(8) 0.0014(4) 0.0028(7) 0.0206(5)
S1 0.0296(6) 0.0262(6) 0.0304(6) 0.0006(5) -0.0059(5) 0.0136(5)
S2 0.0333(6) 0.0299(6) 0.0239(5) -0.0023(5) -0.0022(5) 0.0140(5)
S3 0.0309(7) 0.0351(7) 0.0322(6) -0.0023(5) 0.0056(5) 0.0122(6)
Sb1 0.03536(18) 0.02490(16) 0.02744(16) 0.00484(13) -0.00633(13) 0.01016(14)
S4 0.0280(6) 0.0286(6) 0.0269(6) 0.0023(5) -0.0021(4) 0.0096(5)
Sb2 0.02666(16) 0.02978(16) 0.02385(14) -0.00197(13) -0.00084(12) 0.01496(13)

loop_
_atom_type_symbol
_atom_type_description
_atom_type_scat_dispersion_real
_atom_type_scat_dispersion_imag
_atom_type_scat_source
C C 0.0033 0.0016 'International Tables Vol C Tables 4.2.6.8 and 6.1.1.4'
N N 0.0061 0.0033 'International Tables Vol C Tables 4.2.6.8 and 6.1.1.4'
S S 0.1246 0.1234 'International Tables Vol C Tables 4.2.6.8 and 6.1.1.4'
Co Co 0.3494 0.9721 'International Tables Vol C Tables 4.2.6.8 and 6.1.1.4'
Sn Sn -0.6537 1.4246 'International Tables Vol C Tables 4.2.6.8 and 6.1.1.4'
Sb Sb -0.5866 1.5461 'International Tables Vol C Tables 4.2.6.8 and 6.1.1.4'
H H 0.0000 0.0000 'International Tables Vol C Tables 4.2.6.8 and 6.1.1.4'

loop_
_geom_angle_atom_site_label_1
_geom_angle_atom_site_label_2
_geom_angle_atom_site_label_3
_geom_angle
_geom_angle_site_symmetry_1
_geom_angle_site_symmetry_3
C1 C1 N1 112.6(4) 5_675 .
C1 C1 H1 109.1 5_675 .
N1 C1 H1 109.1 . .
C1 C1 H2 109.1 5_675 .
N1 C1 H2 109.1 . .
H1 C1 H2 107.8 . .
N2 C2 C3 108.6(4) . .
N2 C2 H3 110.0 . .
C3 C2 H3 110.0 . .
N2 C2 H4 110.0 . .
C3 C2 H4 110.0 . .
H3 C2 H4 108.4 . .
N3 C3 C2 108.6(4) . .
N3 C3 H5 110.0 . .
C2 C3 H5 110.0 . .
N3 C3 H6 110.0 . .
C2 C3 H6 110.0 . .
H5 C3 H6 108.3 . .
C1 N1 Co1 109.9(3) . .
C1 N1 H7 109.7 . .
Co1 N1 H7 109.7 . .
C1 N1 H8 109.7 . .
Co1 N1 H8 109.7 . .
H7 N1 H8 108.2 . .
C2 N2 Co1 109.1(3) . .
C2 N2 H9 109.9 . .
Co1 N2 H9 109.9 . .
C2 N2 H10 109.9 . .
Co1 N2 H10 109.9 . .
H9 N2 H10 108.3 . .
C3 N3 Co1 109.0(3) . .
C3 N3 H11 109.9 . .
Co1 N3 H11 109.9 . .
C3 N3 H12 109.9 . .
Co1 N3 H12 109.9 . .
H11 N3 H12 108.3 . .
N2 Co1 N2 98.1(2) . 5_675
N2 Co1 N1 91.60(14) . .
N2 Co1 N1 168.50(15) 5_675 .
N2 Co1 N1 168.50(15) . 5_675
N2 Co1 N1 91.60(14) 5_675 5_675
N1 Co1 N1 79.5(2) . 5_675
N2 Co1 N3 91.88(14) . 5_675
N2 Co1 N3 79.44(14) 5_675 5_675
N1 Co1 N3 94.14(14) . 5_675
N1 Co1 N3 95.99(14) 5_675 5_675
N2 Co1 N3 79.44(14) . .
N2 Co1 N3 91.88(14) 5_675 .
N1 Co1 N3 95.99(14) . .
N1 Co1 N3 94.14(14) 5_675 .
N3 Co1 N3 166.8(2) 5_675 .
S1 Sn1 S1 91.83(5) 6 .
S1 Sn1 S3 95.71(4) 6 .
S1 Sn1 S3 94.22(4) . .
S1 Sn1 S3 94.22(4) 6 6
S1 Sn1 S3 95.71(4) . 6
S3 Sn1 S3 165.71(6) . 6
S1 Sn1 S2 91.60(3) 6 6
S1 Sn1 S2 176.09(4) . 6
S3 Sn1 S2 87.31(4) . 6
S3 Sn1 S2 82.16(4) 6 6
S1 Sn1 S2 176.09(4) 6 .
S1 Sn1 S2 91.60(3) . .
S3 Sn1 S2 82.16(4) . .
S3 Sn1 S2 87.31(4) 6 .
S2 Sn1 S2 85.04(5) 6 .
Sb2 S5 Sb2 96.74(5) 6 .
Sb2 S1 Sn1 99.10(4) . .
Sb1 S2 Sn1 83.37(3) . .
Sb1 S3 Sn1 85.86(4) . .
S2 Sb1 S3 90.76(4) . .
S2 Sb1 S4 97.80(4) . 4_566
S3 Sb1 S4 103.59(4) . 4_566
Sb2 S4 Sb1 104.28(4) . 4_456
S1 Sb2 S4 86.09(4) . .
S1 Sb2 S5 96.10(3) . .
S4 Sb2 S5 99.30(3) . .

loop_
_geom_bond_atom_site_label_1
_geom_bond_atom_site_label_2
_geom_bond_distance
_geom_bond_site_symmetry_2
C1 C1 1.453(12) 5_675
C1 N1 1.458(7) .
C1 H1 0.9700 .
C1 H2 0.9700 .
C2 N2 1.487(6) .
C2 C3 1.491(6) .
C2 H3 0.9700 .
C2 H4 0.9700 .
C3 N3 1.473(6) .
C3 H5 0.9700 .
C3 H6 0.9700 .
N1 Co1 2.171(4) .
N1 H7 0.9000 .
N1 H8 0.9000 .
N2 Co1 2.157(4) .
N2 H9 0.9000 .
N2 H10 0.9000 .
N3 Co1 2.183(4) .
N3 H11 0.9000 .
N3 H12 0.9000 .
Co1 N2 2.157(4) 5_675
Co1 N1 2.171(4) 5_675
Co1 N3 2.183(4) 5_675
Sn1 S1 2.5022(11) 6
Sn1 S1 2.5022(11) .
Sn1 S3 2.5469(12) .
Sn1 S3 2.5469(11) 6
Sn1 S2 2.6716(11) 6
Sn1 S2 2.6716(11) .
S5 Sb2 2.4670(10) 6
S5 Sb2 2.4670(10) .
S1 Sb2 2.4395(12) .
S2 Sb1 2.4040(11) .
S3 Sb1 2.4157(12) .
Sb1 S4 2.4854(11) 4_566
S4 Sb2 2.4554(11) .
S4 Sb1 2.4854(11) 4_456

loop_
_geom_hbond_atom_site_label_D
_geom_hbond_atom_site_label_H
_geom_hbond_atom_site_label_A
_geom_hbond_distance_DH
_geom_hbond_distance_HA
_geom_hbond_distance_DA
_geom_hbond_angle_DHA
_geom_hbond_site_symmetry_A
N1 H7 S2 0.90 2.77 3.596(4) 153.9 4_566
N1 H8 S4 0.90 2.68 3.521(4) 156.7 2_664
N2 H9 S3 0.90 2.67 3.503(4) 153.8 3_565
N2 H10 S4 0.90 2.73 3.564(4) 155.2 4_566
N3 H11 S2 0.90 2.86 3.536(4) 133.3 3_564
N3 H11 S1 0.90 2.88 3.658(4) 146.0 3_564
N3 H12 S5 0.90 2.77 3.625(4) 159.8 2_664

loop_
_geom_torsion_atom_site_label_1
_geom_torsion_atom_site_label_2
_geom_torsion_atom_site_label_3
_geom_torsion_atom_site_label_4
_geom_torsion
_geom_torsion_site_symmetry_1
_geom_torsion_site_symmetry_4
N2 C2 C3 N3 56.5(5) . .
C1 C1 N1 Co1 -33.6(7) 5_675 .
C3 C2 N2 Co1 -42.8(4) . .
C2 C3 N3 Co1 -41.3(4) . .
C2 N2 Co1 N2 106.0(3) . 5_675
C2 N2 Co1 N1 -80.2(3) . .
C2 N2 Co1 N1 -41.2(8) . 5_675
C2 N2 Co1 N3 -174.4(3) . 5_675
C2 N2 Co1 N3 15.6(3) . .
C1 N1 Co1 N2 -175.8(4) . .
C1 N1 Co1 N2 -28.3(9) . 5_675
C1 N1 Co1 N1 11.5(3) . 5_675
C1 N1 Co1 N3 -83.8(4) . 5_675
C1 N1 Co1 N3 104.6(4) . .
C3 N3 Co1 N2 14.0(3) . .
C3 N3 Co1 N2 -83.9(3) . 5_675
C3 N3 Co1 N1 104.5(3) . .
C3 N3 Co1 N1 -175.6(3) . 5_675
C3 N3 Co1 N3 -35.5(3) . 5_675
S1 Sn1 S1 Sb2 -42.86(2) 6 .
S3 Sn1 S1 Sb2 -138.72(4) . .
S3 Sn1 S1 Sb2 51.57(4) 6 .
S2 Sn1 S1 Sb2 108.4(5) 6 .
S2 Sn1 S1 Sb2 139.02(4) . .
S1 Sn1 S2 Sb1 -27.1(6) 6 .
S1 Sn1 S2 Sb1 124.17(4) . .
S3 Sn1 S2 Sb1 30.13(4) . .
S3 Sn1 S2 Sb1 -140.19(4) 6 .
S2 Sn1 S2 Sb1 -57.83(2) 6 .
S1 Sn1 S3 Sb1 146.86(4) 6 .
S1 Sn1 S3 Sb1 -120.87(4) . .
S3 Sn1 S3 Sb1 13.06(19) 6 .
S2 Sn1 S3 Sb1 55.52(4) 6 .
S2 Sn1 S3 Sb1 -29.83(3) . .
Sn1 S2 Sb1 S3 -31.62(4) . .
Sn1 S2 Sb1 S4 -135.45(3) . 4_566
Sn1 S3 Sb1 S2 33.21(4) . .
Sn1 S3 Sb1 S4 131.43(3) . 4_566
Sn1 S1 Sb2 S4 -159.34(4) . .
Sn1 S1 Sb2 S5 101.70(4) . .
Sb1 S4 Sb2 S1 179.21(5) 4_456 .
Sb1 S4 Sb2 S5 -85.25(4) 4_456 .
Sb2 S5 Sb2 S1 -41.17(3) 6 .
Sb2 S5 Sb2 S4 -128.19(3) 6 .
